data_7215121
loop_
_publ_author_name
'Deb, Dibakar'
'Duley, Soma'
'Radenkovi\'c, Slavko'
'Bultinck, Patrick'
'Chattaraj, Pratim K.'
'Bhattacharjee, Manish'

_publ_section_title
;
 Heterotrimetallic compounds containing Mo-M-Li [M = K, Rb and Cs]
 clusters: synthesis, structure, bonding, aromaticity and theoretical
 investigations of Li2M2 [M = K and Rb] and Cs4 rings.
;
_journal_issue 44
_journal_name_full 'Physical chemistry chemical physics : PCCP'
_journal_page_first 15579
_journal_page_last 15592
_journal_paper_doi 10.1039/c2cp42105d
_journal_volume 14
_journal_year 2012
_chemical_compound_source 'synthesis as described'
_chemical_formula_moiety 'C6 H10 K1 Li2 Mo1 N1 O11'
_chemical_formula_sum 'C6 H10 K Li2 Mo N O11'
_chemical_formula_weight 421.07
_chemical_name_systematic
;
?
;
_space_group_IT_number 14
_symmetry_cell_setting monoclinic
_symmetry_Int_Tables_number 14
_symmetry_space_group_name_Hall '-P 2ybc'
_symmetry_space_group_name_H-M 'P 1 21/c 1'
_atom_sites_solution_hydrogens geom
_atom_sites_solution_primary direct
_atom_sites_solution_secondary difmap
_audit_creation_date 2011-08-30T14:32:58-00:00
_audit_creation_method 'WinGX routine CIF_UPDATE'
_cell_angle_alpha 90
_cell_angle_beta 96.724(4)
_cell_angle_gamma 90
_cell_formula_units_Z 4
_cell_length_a 7.9807(10)
_cell_length_b 8.5886(11)
_cell_length_c 20.424(3)
_cell_measurement_reflns_used 0
_cell_measurement_temperature 293
_cell_measurement_theta_max 0
_cell_measurement_theta_min 0
_cell_measurement_wavelength 0.71073
_cell_volume 1390.3(3)
_computing_molecular_graphics 'Ortep-3 for Windows (Farrugia, 1997)'
_computing_publication_material 'WinGX publication routines (Farrugia, 1999)'
_computing_structure_refinement 'SHELXL-97 (Sheldrick, 2008)'
_computing_structure_solution 'SHELXS-97 (Sheldrick, 1990)'
_diffrn_ambient_temperature 293
_diffrn_measured_fraction_theta_full 0.988
_diffrn_measured_fraction_theta_max 0.988
_diffrn_radiation_monochromator graphite
_diffrn_radiation_probe x-ray
_diffrn_radiation_type MoK\a
_diffrn_radiation_wavelength 0.71073
_diffrn_reflns_av_R_equivalents 0.0699
_diffrn_reflns_av_unetI/netI 0.0491
_diffrn_reflns_limit_h_max 9
_diffrn_reflns_limit_h_min -9
_diffrn_reflns_limit_k_max 10
_diffrn_reflns_limit_k_min -10
_diffrn_reflns_limit_l_max 25
_diffrn_reflns_limit_l_min -25
_diffrn_reflns_number 17378
_diffrn_reflns_theta_full 26.46
_diffrn_reflns_theta_max 26.46
_diffrn_reflns_theta_min 2.01
_exptl_absorpt_coefficient_mu 1.297
_exptl_absorpt_correction_type none
_exptl_crystal_colour colourless
_exptl_crystal_density_diffrn 2.012
_exptl_crystal_density_method 'not measured'
_exptl_crystal_description prism
_exptl_crystal_F_000 832
_exptl_crystal_size_max 0.2
_exptl_crystal_size_mid 0.2
_exptl_crystal_size_min 0.1
_refine_diff_density_max 0.494
_refine_diff_density_min -0.5
_refine_diff_density_rms 0.109
_refine_ls_extinction_coef 0.0011(3)
_refine_ls_extinction_expression Fc^*^=kFc[1+0.001xFc^2^\l^3^/sin(2\q)]^-1/4^
_refine_ls_extinction_method SHELXL
_refine_ls_goodness_of_fit_ref 1.055
_refine_ls_hydrogen_treatment refall
_refine_ls_matrix_type full
_refine_ls_number_parameters 216
_refine_ls_number_reflns 2837
_refine_ls_number_restraints 0
_refine_ls_restrained_S_all 1.055
_refine_ls_R_factor_all 0.0511
_refine_ls_R_factor_gt 0.0331
_refine_ls_shift/su_max 0.001
_refine_ls_shift/su_mean 0
_refine_ls_structure_factor_coef Fsqd
_refine_ls_weighting_details 'calc w=1/[\s^2^(Fo^2^)+(0.0264P)^2^+1.1974P] where P=(Fo^2^+2Fc^2^)/3'
_refine_ls_weighting_scheme calc
_refine_ls_wR_factor_gt 0.066
_refine_ls_wR_factor_ref 0.071
_reflns_number_gt 2226
_reflns_number_total 2837
_reflns_threshold_expression >2sigma(I)
_cod_data_source_file c2cp42105d.txt
_cod_data_source_block struct
_cod_original_sg_symbol_H-M 'P 21/c'
_cod_original_formula_sum 'C6 H10 K1 Li2 Mo1 N1 O11'
_cod_database_code 7215121

loop_
_symmetry_equiv_pos_as_xyz
'x, y, z'
'-x, y+1/2, -z+1/2'
'-x, -y, -z'
'x, -y-1/2, z-1/2'

loop_
_atom_site_label
_atom_site_type_symbol
_atom_site_fract_x
_atom_site_fract_y
_atom_site_fract_z
_atom_site_U_iso_or_equiv
_atom_site_adp_type
_atom_site_occupancy
_atom_site_symmetry_multiplicity
_atom_site_calc_flag
_atom_site_refinement_flags
C1 C 0.1137(5) 0.6393(5) 0.34178(18) 0.0268(10) Uani 1 1 d .
H1A H 0.0547 0.551 0.3203 0.032 Uiso 1 1 calc R
H1B H 0.0322 0.7225 0.3437 0.032 Uiso 1 1 calc R
C2 C 0.1801(5) 0.5934(4) 0.41108(17) 0.0194(8) Uani 1 1 d .
C3 C 0.2582(5) 0.8620(4) 0.2992(2) 0.0302(10) Uani 1 1 d .
H3A H 0.1485 0.907 0.3034 0.036 Uiso 1 1 calc R
H3B H 0.2892 0.8923 0.2564 0.036 Uiso 1 1 calc R
C4 C 0.3848(5) 0.9295(4) 0.35190(18) 0.0177(8) Uani 1 1 d .
C5 C 0.2108(5) 0.6299(4) 0.23273(17) 0.0213(9) Uani 1 1 d .
H5A H 0.2109 0.5171 0.2351 0.026 Uiso 1 1 calc R
H5B H 0.3041 0.6603 0.2091 0.026 Uiso 1 1 calc R
C6 C 0.0461(5) 0.6813(4) 0.19185(19) 0.0223(9) Uani 1 1 d .
Li1 Li 0.8607(8) 0.5923(8) 0.4788(3) 0.0272(15) Uani 1 1 d .
Li2 Li -0.3067(8) 0.7324(7) 0.2043(3) 0.0205(14) Uani 1 1 d .
O1W O -0.1795(4) 0.7213(4) 0.02653(18) 0.0354(8) Uani 1 1 d .
O2W O 0.2565(5) 0.5322(5) 0.05307(18) 0.0413(9) Uani 1 1 d .
O5 O 0.0791(3) 0.5694(3) 0.45174(13) 0.0309(7) Uani 1 1 d .
O7 O 0.3906(3) 1.0711(3) 0.35969(13) 0.0262(6) Uani 1 1 d .
O8 O 0.0351(4) 0.6401(4) 0.13291(14) 0.0497(9) Uani 1 1 d .
O9 O -0.0631(3) 0.7525(3) 0.21818(13) 0.0244(6) Uani 1 1 d .
H1W" H -0.183(7) 0.640(7) 0.007(3) 0.07(2) Uiso 1 1 d .
H1W' H -0.128(6) 0.702(5) 0.061(2) 0.036(15) Uiso 1 1 d .
H2W' H 0.324(8) 0.483(7) 0.072(3) 0.07(2) Uiso 1 1 d .
H2W" H 0.178(8) 0.580(7) 0.074(3) 0.10(2) Uiso 1 1 d .
N1 N 0.2437(4) 0.6914(3) 0.30105(14) 0.0139(6) Uani 1 1 d .
O1 O 0.6086(3) 0.6670(3) 0.28555(13) 0.0269(7) Uani 1 1 d .
O2 O 0.6700(3) 0.5620(3) 0.41528(12) 0.0237(6) Uani 1 1 d .
O3 O 0.4421(3) 0.4114(3) 0.32478(13) 0.0259(6) Uani 1 1 d .
O4 O 0.3364(3) 0.5757(3) 0.42511(12) 0.0257(6) Uani 1 1 d .
O6 O 0.4829(3) 0.8334(3) 0.38512(13) 0.0271(7) Uani 1 1 d .
K1 K 0.51831(12) 0.27403(10) 0.46170(5) 0.0333(2) Uani 1 1 d .
Mo1 Mo 0.51262(4) 0.59539(3) 0.350305(15) 0.01325(11) Uani 1 1 d .

loop_
_atom_site_aniso_label
_atom_site_aniso_U_11
_atom_site_aniso_U_22
_atom_site_aniso_U_33
_atom_site_aniso_U_23
_atom_site_aniso_U_13
_atom_site_aniso_U_12
C1 0.015(2) 0.049(3) 0.017(2) 0.0123(18) 0.0015(16) -0.0009(18)
C2 0.020(2) 0.0222(18) 0.0164(19) 0.0000(16) 0.0028(15) 0.0007(17)
C3 0.036(3) 0.016(2) 0.034(2) 0.0035(17) -0.016(2) -0.0015(17)
C4 0.0167(19) 0.0188(19) 0.0178(19) -0.0007(15) 0.0029(15) 0.0003(15)
C5 0.019(2) 0.030(2) 0.0136(19) -0.0029(16) -0.0044(16) 0.0017(16)
C6 0.019(2) 0.028(2) 0.018(2) 0.0027(16) -0.0038(17) -0.0040(17)
Li1 0.021(4) 0.038(4) 0.022(4) 0.004(3) 0.003(3) 0.003(3)
Li2 0.020(3) 0.021(3) 0.020(3) 0.004(3) 0.000(3) 0.001(3)
O1W 0.039(2) 0.042(2) 0.0225(18) 0.0045(16) -0.0074(16) 0.0021(16)
O2W 0.030(2) 0.051(2) 0.041(2) -0.0046(17) -0.0021(17) 0.0083(17)
O5 0.0195(15) 0.054(2) 0.0213(15) 0.0142(13) 0.0102(12) 0.0043(13)
O7 0.0344(16) 0.0160(14) 0.0260(15) -0.0017(11) -0.0060(12) 0.0012(12)
O8 0.0388(19) 0.090(3) 0.0171(16) -0.0140(16) -0.0097(14) 0.0268(18)
O9 0.0180(15) 0.0330(16) 0.0217(15) -0.0010(12) -0.0003(12) 0.0041(12)
N1 0.0142(16) 0.0166(15) 0.0110(15) 0.0014(12) 0.0019(12) -0.0026(12)
O1 0.0224(16) 0.0379(16) 0.0220(15) 0.0084(12) 0.0087(12) -0.0005(12)
O2 0.0184(14) 0.0301(15) 0.0211(14) 0.0008(11) -0.0043(11) 0.0000(11)
O3 0.0287(15) 0.0173(13) 0.0302(15) -0.0022(12) -0.0034(12) -0.0002(12)
O4 0.0151(14) 0.0456(18) 0.0168(14) 0.0073(12) 0.0040(11) 0.0036(12)
O6 0.0302(16) 0.0184(13) 0.0289(16) -0.0031(12) -0.0123(13) 0.0048(12)
K1 0.0379(6) 0.0289(5) 0.0306(5) -0.0013(4) -0.0058(4) -0.0009(4)
Mo1 0.01237(17) 0.01486(16) 0.01216(17) 0.00045(13) -0.00007(11) -0.00003(14)

loop_
_atom_type_symbol
_atom_type_number_in_cell
C 24
H 40
K 4
Li 8
Mo 4
N 4
O 44

loop_
_geom_angle_atom_site_label_1
_geom_angle_atom_site_label_2
_geom_angle_atom_site_label_3
_geom_angle
_geom_angle_site_symmetry_1
_geom_angle_site_symmetry_3
N1 C1 C2 114.7(3) . .
O5 C2 O4 122.2(3) . .
O5 C2 C1 119.3(3) . .
O4 C2 C1 118.5(3) . .
O5 C2 K1 90.1(2) . 3_666
O4 C2 K1 45.20(18) . 3_666
C1 C2 K1 138.2(2) . 3_666
N1 C3 C4 114.4(3) . .
O7 C4 O6 124.1(3) . .
O7 C4 C3 119.1(3) . .
O6 C4 C3 116.8(3) . .
N1 C5 C6 117.0(3) . .
O9 C6 O8 125.9(4) . .
O9 C6 C5 120.4(3) . .
O8 C6 C5 113.7(3) . .
O2 Li1 O5 118.5(4) . 1_655
O2 Li1 O1W 107.0(3) . 4_676
O5 Li1 O1W 116.6(4) 1_655 4_676
O2 Li1 O5 119.7(4) . 3_666
O5 Li1 O5 89.0(3) 1_655 3_666
O1W Li1 O5 105.0(3) 4_676 3_666
O2 Li1 Li1 132.9(5) . 3_766
O5 Li1 Li1 46.0(2) 1_655 3_766
O1W Li1 Li1 119.4(4) 4_676 3_766
O5 Li1 Li1 43.0(2) 3_666 3_766
O2 Li1 K1 68.5(2) . 3_666
O5 Li1 K1 166.7(3) 1_655 3_666
O1W Li1 K1 50.37(18) 4_676 3_666
O5 Li1 K1 97.1(2) 3_666 3_666
Li1 Li1 K1 138.8(3) 3_766 3_666
O2 Li1 K1 48.49(18) . .
O5 Li1 K1 124.4(3) 1_655 .
O1W Li1 K1 118.6(3) 4_676 .
O5 Li1 K1 71.4(2) 3_666 .
Li1 Li1 K1 99.0(3) 3_766 .
K1 Li1 K1 68.87(12) 3_666 .
O3 Li2 O9 119.3(3) 2 .
O3 Li2 O1 104.7(3) 2 1_455
O9 Li2 O1 110.1(3) . 1_455
O3 Li2 O7 102.8(3) 2 2_545
O9 Li2 O7 114.7(3) . 2_545
O1 Li2 O7 103.8(3) 1_455 2_545
O3 Li2 K1 56.72(17) 2 2
O9 Li2 K1 118.5(3) . 2
O1 Li2 K1 131.0(3) 1_455 2
O7 Li2 K1 50.42(16) 2_545 2
Li1 O1W K1 97.5(2) 4_475 2
C2 O5 Li1 150.2(3) . 1_455
C2 O5 Li1 118.0(3) . 3_666
Li1 O5 Li1 91.0(3) 1_455 3_666
C4 O7 Li2 127.4(3) . 2
C4 O7 K1 135.6(2) . 1_565
Li2 O7 K1 97.0(2) 2 1_565
C6 O9 Li2 129.6(3) . .
C3 N1 C1 112.4(3) . .
C3 N1 C5 109.6(3) . .
C1 N1 C5 111.3(3) . .
C3 N1 Mo1 106.5(2) . .
C1 N1 Mo1 108.2(2) . .
C5 N1 Mo1 108.7(2) . .
Mo1 O1 Li2 172.0(2) . 1_655
Mo1 O2 Li1 161.3(3) . .
Mo1 O2 K1 95.52(10) . .
Li1 O2 K1 102.8(2) . .
Mo1 O2 K1 98.86(10) . 3_666
Li1 O2 K1 80.0(2) . 3_666
K1 O2 K1 82.87(7) . 3_666
Mo1 O3 Li2 165.0(2) . 2_545
Mo1 O3 K1 93.11(10) . .
Li2 O3 K1 91.1(2) 2_545 .
C2 O4 Mo1 122.1(2) . .
C2 O4 K1 116.1(2) . 3_666
Mo1 O4 K1 107.68(10) . 3_666
C2 O4 K1 126.6(2) . .
Mo1 O4 K1 84.84(8) . .
K1 O4 K1 92.92(7) 3_666 .
C4 O6 Mo1 121.0(2) . .
C4 O6 K1 128.4(2) . 3_666
Mo1 O6 K1 93.44(9) . 3_666
O4 K1 O1W 108.59(9) 3_666 2_545
O4 K1 O2W 102.99(10) 3_666 2_645
O1W K1 O2W 122.30(12) 2_545 2_645
O4 K1 O7 169.39(8) 3_666 1_545
O1W K1 O7 72.03(9) 2_545 1_545
O2W K1 O7 68.93(10) 2_645 1_545
O4 K1 O2 74.45(8) 3_666 .
O1W K1 O2 127.06(10) 2_545 .
O2W K1 O2 107.18(10) 2_645 .
O7 K1 O2 114.01(8) 1_545 .
O4 K1 O4 87.08(7) 3_666 .
O1W K1 O4 73.56(9) 2_545 .
O2W K1 O4 155.51(10) 2_645 .
O7 K1 O4 103.07(8) 1_545 .
O2 K1 O4 53.58(7) . .
O4 K1 O3 127.29(8) 3_666 .
O1W K1 O3 92.92(10) 2_545 .
O2W K1 O3 104.64(9) 2_645 .
O7 K1 O3 62.72(7) 1_545 .
O2 K1 O3 54.85(7) . .
O4 K1 O3 53.06(7) . .
O4 K1 O6 51.80(7) 3_666 3_666
O1W K1 O6 76.04(10) 2_545 3_666
O2W K1 O6 88.13(9) 2_645 3_666
O7 K1 O6 119.55(7) 1_545 3_666
O2 K1 O6 126.23(7) . 3_666
O4 K1 O6 115.11(7) . 3_666
O3 K1 O6 166.42(8) . 3_666
O4 K1 O2 50.74(7) 3_666 3_666
O1W K1 O2 58.81(8) 2_545 3_666
O2W K1 O2 137.66(9) 2_645 3_666
O7 K1 O2 130.83(8) 1_545 3_666
O2 K1 O2 97.13(7) . 3_666
O4 K1 O2 65.43(7) . 3_666
O3 K1 O2 117.70(7) . 3_666
O6 K1 O2 49.75(6) 3_666 3_666
O4 K1 C2 18.71(8) 3_666 3_666
O1W K1 C2 125.25(10) 2_545 3_666
O2W K1 C2 85.81(10) 2_645 3_666
O7 K1 C2 154.74(9) 1_545 3_666
O2 K1 C2 72.29(8) . 3_666
O4 K1 C2 99.94(8) . 3_666
O3 K1 C2 126.99(8) . 3_666
O6 K1 C2 57.45(8) 3_666 3_666
O2 K1 C2 69.00(7) 3_666 3_666
O4 K1 Mo1 98.27(6) 3_666 .
O1W K1 Mo1 103.94(9) 2_545 .
O2W K1 Mo1 117.85(8) 2_645 .
O7 K1 Mo1 91.75(6) 1_545 .
O2 K1 Mo1 29.00(5) . .
O4 K1 Mo1 37.82(5) . .
O3 K1 Mo1 29.04(5) . .
O6 K1 Mo1 145.85(5) 3_666 .
O2 K1 Mo1 100.24(5) 3_666 .
C2 K1 Mo1 100.19(6) 3_666 .
O4 K1 Li1 81.68(12) 3_666 3_666
O1W K1 Li1 32.15(13) 2_545 3_666
O2W K1 Li1 149.04(14) 2_645 3_666
O7 K1 Li1 101.70(13) 1_545 3_666
O2 K1 Li1 103.57(12) . 3_666
O4 K1 Li1 53.71(12) . 3_666
O3 K1 Li1 95.87(12) . 3_666
O6 K1 Li1 70.57(12) 3_666 3_666
O2 K1 Li1 31.49(11) 3_666 3_666
C2 K1 Li1 100.24(12) 3_666 3_666
Mo1 K1 Li1 91.16(11) . 3_666
O1 Mo1 O3 104.63(13) . .
O1 Mo1 O2 107.40(12) . .
O3 Mo1 O2 104.99(12) . .
O1 Mo1 O6 89.47(12) . .
O3 Mo1 O6 154.77(11) . .
O2 Mo1 O6 90.11(11) . .
O1 Mo1 O4 160.17(11) . .
O3 Mo1 O4 85.84(11) . .
O2 Mo1 O4 85.45(11) . .
O6 Mo1 O4 75.15(10) . .
O1 Mo1 N1 90.67(11) . .
O3 Mo1 N1 86.82(11) . .
O2 Mo1 N1 154.62(11) . .
O6 Mo1 N1 71.96(10) . .
O4 Mo1 N1 72.87(9) . .
O1 Mo1 K1 142.46(9) . .
O3 Mo1 K1 57.86(9) . .
O2 Mo1 K1 55.48(8) . .
O6 Mo1 K1 120.59(7) . .
O4 Mo1 K1 57.33(7) . .
N1 Mo1 K1 118.36(7) . .
O1 Mo1 K1 135.69(10) . 3_666
O3 Mo1 K1 118.99(9) . 3_666
O2 Mo1 K1 55.90(9) . 3_666
O6 Mo1 K1 53.82(7) . 3_666
O4 Mo1 K1 41.02(7) . 3_666
N1 Mo1 K1 98.72(7) . 3_666
K1 Mo1 K1 66.83(2) . 3_666

loop_
_geom_bond_atom_site_label_1
_geom_bond_atom_site_label_2
_geom_bond_distance
_geom_bond_site_symmetry_2
C1 N1 1.473(4) .
C1 C2 1.504(5) .
C2 O5 1.240(4) .
C2 O4 1.257(4) .
C2 K1 3.518(4) 3_666
C3 N1 1.471(4) .
C3 C4 1.504(5) .
C4 O7 1.227(4) .
C4 O6 1.277(4) .
C5 N1 1.486(4) .
C5 C6 1.537(5) .
C6 O9 1.238(4) .
C6 O8 1.248(5) .
Li1 O2 1.898(7) .
Li1 O5 1.899(7) 1_655
Li1 O1W 1.921(8) 4_676
Li1 O5 2.004(7) 3_666
Li1 Li1 2.786(13) 3_766
Li1 K1 3.579(7) 3_666
Li1 K1 3.852(7) .
Li2 O3 1.932(7) 2
Li2 O9 1.939(7) .
Li2 O1 1.946(7) 1_455
Li2 O7 1.967(7) 2_545
Li2 K1 3.624(6) 2
O1W Li1 1.921(8) 4_475
O1W K1 2.780(4) 2
O2W K1 2.785(4) 2_655
O5 Li1 1.899(7) 1_455
O5 Li1 2.004(7) 3_666
O7 Li2 1.967(7) 2
O7 K1 2.814(3) 1_565
N1 Mo1 2.407(3) .
O1 Mo1 1.718(2) .
O1 Li2 1.946(7) 1_655
O2 Mo1 1.741(2) .
O2 K1 2.958(3) .
O2 K1 3.382(3) 3_666
O3 Mo1 1.737(2) .
O3 Li2 1.932(7) 2_545
O3 K1 3.030(3) .
O4 Mo1 2.201(2) .
O4 K1 2.780(3) 3_666
O4 K1 3.021(3) .
O6 Mo1 2.186(3) .
O6 K1 3.263(3) 3_666
K1 O4 2.780(3) 3_666
K1 O1W 2.780(4) 2_545
K1 O2W 2.786(4) 2_645
K1 O7 2.814(3) 1_545
K1 O6 3.263(3) 3_666
K1 O2 3.382(3) 3_666
K1 C2 3.518(4) 3_666
K1 Mo1 3.5737(10) .
K1 Li1 3.579(7) 3_666
Mo1 K1 4.0353(11) 3_666
